data_1516132
loop_
_publ_author_name
'Ravi, Chitrakar'
'Chandra Mohan, Darapaneni'
'Adimurthy, Subbarayappa'

_publ_section_title
;
 N-chlorosuccinimide-promoted regioselective sulfenylation of
 imidazoheterocycles at room temperature.
;
_journal_issue 11
_journal_name_full 'Organic letters'
_journal_page_first 2978
_journal_page_last 2981
_journal_paper_doi 10.1021/ol501117z
_journal_volume 16
_journal_year 2014
_chemical_formula_sum 'C19 H14 Br N2 O0.5 S'
_chemical_formula_weight 390.29
_chemical_name_systematic
; 
 ? 
;
_space_group_IT_number 15
_symmetry_cell_setting monoclinic
_symmetry_space_group_name_Hall '-C 2yc'
_symmetry_space_group_name_H-M 'C 1 2/c 1'
_atom_sites_solution_hydrogens geom
_atom_sites_solution_primary direct
_atom_sites_solution_secondary difmap
_audit_creation_method SHELXL-97
_cell_angle_alpha 90.00
_cell_angle_beta 104.457(3)
_cell_angle_gamma 90.00
_cell_formula_units_Z 8
_cell_length_a 11.406(2)
_cell_length_b 14.522(3)
_cell_length_c 20.970(4)
_cell_measurement_temperature 293(2)
_cell_volume 3363.4(11)
_computing_cell_refinement 'BRUKER SMART'
_computing_data_collection 'BRUKER SMART'
_computing_data_reduction 'BRUKER SAINT'
_computing_molecular_graphics ORTEP
_computing_structure_refinement 'SHELXL-97 (Sheldrick, 1997)'
_computing_structure_solution 'SHELXS-97 (Sheldrick, 1990)'
_diffrn_ambient_temperature 293(2)
_diffrn_measured_fraction_theta_full 0.997
_diffrn_measured_fraction_theta_max 0.997
_diffrn_measurement_device_type 'BRUKER SMART APEX CCD DIFFRACTOMETER'
_diffrn_measurement_method 'OMEGA-PHI SCAN'
_diffrn_radiation_monochromator graphite
_diffrn_radiation_source 'fine-focus sealed tube'
_diffrn_radiation_type MoK\a
_diffrn_radiation_wavelength 0.71073
_diffrn_reflns_av_R_equivalents 0.0214
_diffrn_reflns_av_sigmaI/netI 0.0277
_diffrn_reflns_limit_h_max 14
_diffrn_reflns_limit_h_min -14
_diffrn_reflns_limit_k_max 18
_diffrn_reflns_limit_k_min -18
_diffrn_reflns_limit_l_max 26
_diffrn_reflns_limit_l_min -12
_diffrn_reflns_number 9618
_diffrn_reflns_theta_full 27.00
_diffrn_reflns_theta_max 27.00
_diffrn_reflns_theta_min 2.01
_exptl_absorpt_coefficient_mu 2.572
_exptl_absorpt_correction_T_max 0.6989
_exptl_absorpt_correction_T_min 0.4260
_exptl_absorpt_correction_type multi-scan
_exptl_absorpt_process_details 'BRUKER SADABS'
_exptl_crystal_colour 'PALE YELLOW'
_exptl_crystal_density_diffrn 1.542
_exptl_crystal_density_method 'not measured'
_exptl_crystal_description BLOCKS
_exptl_crystal_F_000 1576
_exptl_crystal_size_max 0.40
_exptl_crystal_size_mid 0.30
_exptl_crystal_size_min 0.15
_refine_diff_density_max 0.530
_refine_diff_density_min -1.050
_refine_diff_density_rms 0.096
_refine_ls_extinction_method none
_refine_ls_goodness_of_fit_ref 1.057
_refine_ls_hydrogen_treatment mixed
_refine_ls_matrix_type full
_refine_ls_number_parameters 217
_refine_ls_number_reflns 3674
_refine_ls_number_restraints 0
_refine_ls_restrained_S_all 1.057
_refine_ls_R_factor_all 0.0481
_refine_ls_R_factor_gt 0.0369
_refine_ls_shift/su_max 0.001
_refine_ls_shift/su_mean 0.000
_refine_ls_structure_factor_coef Fsqd
_refine_ls_weighting_details 'calc w=1/[\s^2^(Fo^2^)+(0.0532P)^2^+2.1282P] where P=(Fo^2^+2Fc^2^)/3'
_refine_ls_weighting_scheme calc
_refine_ls_wR_factor_gt 0.0952
_refine_ls_wR_factor_ref 0.1016
_reflns_number_gt 2936
_reflns_number_total 3674
_reflns_threshold_expression >2sigma(I)
_cod_data_source_file ol501117z_si_002.cif
_cod_data_source_block adi13m
_cod_depositor_comments
;
The following automatic conversions were performed:

'_symmetry_cell_setting' value 'MONOCLINIC' changed to 'monoclinic'
according to
/usr/data/users/saulius/crontab/automatic-downloads/rss-feeds/ACS/lib/dictionaries/cif_core.dic
dictionary named 'cif_core.dic' version 2.4.2 from
2011-04-26.

'_exptl_absorpt_correction_type' value 'MULTI-SCAN'
changed to 'multi-scan' according to
/usr/data/users/saulius/crontab/automatic-downloads/rss-feeds/ACS/lib/dictionaries/cif_core.dic
dictionary named 'cif_core.dic' version 2.4.2 from 2011-04-26.

Automatic conversion script
Id: cif_fix_values 2281 2013-09-26 08:29:07Z andrius 

 Adding full bibliography for 1516132.cif.
;
_cod_original_cell_volume 3363.4(12)
_cod_original_sg_symbol_H-M C2/c
_cod_original_formula_sum 'C19 H14 Br N2 O0.50 S'
_cod_database_code 1516132

loop_
_symmetry_equiv_pos_as_xyz
'x, y, z'
'-x, y, -z+1/2'
'x+1/2, y+1/2, z'
'-x+1/2, y+1/2, -z+1/2'
'-x, -y, -z'
'x, -y, z-1/2'
'-x+1/2, -y+1/2, -z'
'x+1/2, -y+1/2, z-1/2'

loop_
_atom_site_label
_atom_site_type_symbol
_atom_site_fract_x
_atom_site_fract_y
_atom_site_fract_z
_atom_site_U_iso_or_equiv
_atom_site_adp_type
_atom_site_occupancy
_atom_site_symmetry_multiplicity
_atom_site_calc_flag
_atom_site_refinement_flags
O1 O 0.0000 0.41127(18) 0.7500 0.0665(8) Uani 1 2 d S
Br1 Br -0.01680(3) 0.24014(2) 0.428193(15) 0.07146(14) Uani 1 1 d .
S1 S 0.35636(5) 0.62876(4) 0.58909(3) 0.04828(16) Uani 1 1 d .
N1 N 0.26844(15) 0.65031(12) 0.69836(9) 0.0398(4) Uani 1 1 d .
N2 N 0.12380(16) 0.54350(13) 0.68945(9) 0.0438(4) Uani 1 1 d .
C1 C 0.17942(18) 0.61401(15) 0.72548(11) 0.0414(5) Uani 1 1 d .
C2 C 0.1611(2) 0.65282(18) 0.78337(12) 0.0527(6) Uani 1 1 d .
H2 H 0.1025 0.6291 0.8027 0.063 Uiso 1 1 calc R
C3 C 0.2303(3) 0.7255(2) 0.81082(14) 0.0596(7) Uani 1 1 d .
H3 H 0.2191 0.7516 0.8494 0.072 Uiso 1 1 calc R
C4 C 0.3185(3) 0.76176(18) 0.78161(15) 0.0594(7) Uani 1 1 d .
H4 H 0.3642 0.8122 0.8008 0.071 Uiso 1 1 calc R
C5 C 0.3378(2) 0.72462(16) 0.72637(13) 0.0487(5) Uani 1 1 d .
H5 H 0.3968 0.7486 0.7074 0.058 Uiso 1 1 calc R
C6 C 0.26763(19) 0.59923(15) 0.64242(11) 0.0411(5) Uani 1 1 d .
C7 C 0.17750(18) 0.53373(15) 0.63842(11) 0.0401(5) Uani 1 1 d .
C8 C 0.13443(19) 0.46233(15) 0.58881(11) 0.0411(5) Uani 1 1 d .
C9 C 0.2078(2) 0.42363(16) 0.55209(12) 0.0495(5) Uani 1 1 d .
H9 H 0.2882 0.4422 0.5596 0.059 Uiso 1 1 calc R
C10 C 0.1631(2) 0.35791(17) 0.50461(13) 0.0544(6) Uani 1 1 d .
H10 H 0.2128 0.3329 0.4800 0.065 Uiso 1 1 calc R
C11 C 0.0449(2) 0.32982(16) 0.49394(12) 0.0517(6) Uani 1 1 d .
C12 C -0.0298(2) 0.36532(17) 0.53042(12) 0.0537(6) Uani 1 1 d .
H12 H -0.1093 0.3449 0.5235 0.064 Uiso 1 1 calc R
C13 C 0.0150(2) 0.43134(18) 0.57729(12) 0.0484(5) Uani 1 1 d .
H13 H -0.0353 0.4558 0.6018 0.058 Uiso 1 1 calc R
C14 C 0.48578(18) 0.55597(16) 0.61367(11) 0.0417(5) Uani 1 1 d .
C15 C 0.5688(2) 0.5577(2) 0.57538(14) 0.0616(7) Uani 1 1 d .
H15 H 0.5567 0.5964 0.5390 0.074 Uiso 1 1 calc R
C16 C 0.6702(3) 0.5013(2) 0.59174(16) 0.0692(8) Uani 1 1 d .
H16 H 0.7247 0.5015 0.5654 0.083 Uiso 1 1 calc R
C17 C 0.6910(2) 0.4459(2) 0.64557(14) 0.0584(6) Uani 1 1 d .
H17 H 0.7607 0.4101 0.6569 0.070 Uiso 1 1 calc R
C18 C 0.6083(2) 0.4434(2) 0.68289(13) 0.0653(7) Uani 1 1 d .
H18 H 0.6211 0.4047 0.7193 0.078 Uiso 1 1 calc R
C19 C 0.5057(2) 0.4981(2) 0.66679(12) 0.0597(7) Uani 1 1 d .
H19 H 0.4498 0.4954 0.6923 0.072 Uiso 1 1 calc R
H1C H 0.043(3) 0.442(3) 0.7296(17) 0.094(12) Uiso 1 1 d .

loop_
_atom_site_aniso_label
_atom_site_aniso_U_11
_atom_site_aniso_U_22
_atom_site_aniso_U_33
_atom_site_aniso_U_23
_atom_site_aniso_U_13
_atom_site_aniso_U_12
O1 0.0765(18) 0.0403(13) 0.102(2) 0.000 0.0578(18) 0.000
Br1 0.0905(3) 0.05102(18) 0.0609(2) -0.01003(12) -0.00351(16) 0.00119(13)
S1 0.0420(3) 0.0534(3) 0.0522(3) 0.0165(3) 0.0170(2) 0.0003(2)
N1 0.0353(8) 0.0392(9) 0.0442(10) 0.0061(8) 0.0088(7) -0.0021(7)
N2 0.0406(9) 0.0460(10) 0.0468(10) 0.0010(8) 0.0146(8) -0.0077(8)
C1 0.0365(10) 0.0420(11) 0.0461(12) 0.0051(9) 0.0112(9) -0.0036(9)
C2 0.0519(13) 0.0585(14) 0.0503(14) 0.0001(11) 0.0179(11) -0.0072(11)
C3 0.0677(16) 0.0603(16) 0.0511(15) -0.0095(12) 0.0150(12) -0.0093(13)
C4 0.0601(16) 0.0508(14) 0.0612(17) -0.0054(12) 0.0038(13) -0.0153(11)
C5 0.0416(12) 0.0449(12) 0.0567(15) 0.0050(11) 0.0070(10) -0.0085(10)
C6 0.0360(10) 0.0418(11) 0.0461(12) 0.0065(9) 0.0110(9) 0.0004(9)
C7 0.0356(10) 0.0402(11) 0.0457(12) 0.0058(9) 0.0121(9) -0.0001(8)
C8 0.0427(11) 0.0379(11) 0.0423(12) 0.0072(9) 0.0100(9) -0.0009(9)
C9 0.0470(12) 0.0448(12) 0.0587(15) 0.0002(11) 0.0170(11) 0.0003(10)
C10 0.0614(15) 0.0449(13) 0.0584(15) -0.0009(11) 0.0175(12) 0.0054(11)
C11 0.0681(15) 0.0357(11) 0.0450(13) 0.0019(10) 0.0023(11) 0.0013(11)
C12 0.0512(13) 0.0519(14) 0.0536(14) 0.0019(11) 0.0046(11) -0.0087(11)
C13 0.0449(12) 0.0510(13) 0.0495(13) 0.0029(11) 0.0124(10) -0.0026(10)
C14 0.0374(10) 0.0462(12) 0.0412(11) -0.0013(9) 0.0093(9) -0.0045(9)
C15 0.0574(15) 0.0677(17) 0.0679(17) 0.0163(14) 0.0310(13) 0.0022(13)
C16 0.0587(16) 0.0750(19) 0.085(2) 0.0108(16) 0.0380(15) 0.0088(14)
C17 0.0449(13) 0.0624(16) 0.0665(16) -0.0072(13) 0.0115(12) 0.0063(12)
C18 0.0652(16) 0.082(2) 0.0468(14) 0.0123(14) 0.0102(12) 0.0208(15)
C19 0.0564(14) 0.0824(19) 0.0446(13) 0.0148(13) 0.0207(11) 0.0143(13)

loop_
_atom_type_symbol
_atom_type_description
_atom_type_scat_dispersion_real
_atom_type_scat_dispersion_imag
_atom_type_scat_source
C C 0.0033 0.0016 'International Tables Vol C Tables 4.2.6.8 and 6.1.1.4'
H H 0.0000 0.0000 'International Tables Vol C Tables 4.2.6.8 and 6.1.1.4'
N N 0.0061 0.0033 'International Tables Vol C Tables 4.2.6.8 and 6.1.1.4'
O O 0.0106 0.0060 'International Tables Vol C Tables 4.2.6.8 and 6.1.1.4'
Br Br -0.2901 2.4595 'International Tables Vol C Tables 4.2.6.8 and 6.1.1.4'
S S 0.1246 0.1234 'International Tables Vol C Tables 4.2.6.8 and 6.1.1.4'

loop_
_geom_angle_atom_site_label_1
_geom_angle_atom_site_label_2
_geom_angle_atom_site_label_3
_geom_angle
C6 S1 C14 103.91(10)
C5 N1 C1 121.6(2)
C5 N1 C6 131.35(19)
C1 N1 C6 107.04(18)
C1 N2 C7 106.28(17)
N2 C1 N1 110.66(19)
N2 C1 C2 130.3(2)
N1 C1 C2 119.1(2)
C3 C2 C1 119.0(2)
C3 C2 H2 120.5
C1 C2 H2 120.5
C2 C3 C4 120.7(3)
C2 C3 H3 119.7
C4 C3 H3 119.7
C5 C4 C3 121.0(2)
C5 C4 H4 119.5
C3 C4 H4 119.5
C4 C5 N1 118.7(2)
C4 C5 H5 120.7
N1 C5 H5 120.7
N1 C6 C7 105.45(18)
N1 C6 S1 122.03(16)
C7 C6 S1 132.18(18)
N2 C7 C6 110.58(19)
N2 C7 C8 119.57(18)
C6 C7 C8 129.8(2)
C9 C8 C13 118.0(2)
C9 C8 C7 122.6(2)
C13 C8 C7 119.4(2)
C10 C9 C8 120.9(2)
C10 C9 H9 119.6
C8 C9 H9 119.6
C11 C10 C9 119.6(2)
C11 C10 H10 120.2
C9 C10 H10 120.2
C10 C11 C12 121.1(2)
C10 C11 Br1 119.5(2)
C12 C11 Br1 119.40(19)
C13 C12 C11 119.1(2)
C13 C12 H12 120.5
C11 C12 H12 120.5
C12 C13 C8 121.3(2)
C12 C13 H13 119.4
C8 C13 H13 119.4
C19 C14 C15 119.0(2)
C19 C14 S1 123.81(17)
C15 C14 S1 117.22(18)
C14 C15 C16 119.6(3)
C14 C15 H15 120.2
C16 C15 H15 120.2
C17 C16 C15 121.2(2)
C17 C16 H16 119.4
C15 C16 H16 119.4
C16 C17 C18 119.2(2)
C16 C17 H17 120.4
C18 C17 H17 120.4
C17 C18 C19 120.5(3)
C17 C18 H18 119.8
C19 C18 H18 119.8
C14 C19 C18 120.6(2)
C14 C19 H19 119.7
C18 C19 H19 119.7

loop_
_geom_bond_atom_site_label_1
_geom_bond_atom_site_label_2
_geom_bond_distance
O1 H1C 0.86(3)
Br1 C11 1.899(2)
S1 C6 1.739(2)
S1 C14 1.784(2)
N1 C5 1.380(3)
N1 C1 1.386(3)
N1 C6 1.386(3)
N2 C1 1.335(3)
N2 C7 1.367(3)
C1 C2 1.400(3)
C2 C3 1.357(4)
C2 H2 0.9300
C3 C4 1.404(4)
C3 H3 0.9300
C4 C5 1.345(4)
C4 H4 0.9300
C5 H5 0.9300
C6 C7 1.388(3)
C7 C8 1.464(3)
C8 C9 1.390(3)
C8 C13 1.398(3)
C9 C10 1.382(4)
C9 H9 0.9300
C10 C11 1.373(4)
C10 H10 0.9300
C11 C12 1.379(4)
C12 C13 1.377(3)
C12 H12 0.9300
C13 H13 0.9300
C14 C19 1.369(3)
C14 C15 1.387(3)
C15 C16 1.388(4)
C15 H15 0.9300
C16 C17 1.358(4)
C16 H16 0.9300
C17 C18 1.368(4)
C17 H17 0.9300
C18 C19 1.385(4)
C18 H18 0.9300
C19 H19 0.9300
